data_2311632
loop_
_publ_author_name
'Aitipamula, Srinivasulu'
'Chow, Pui Shan'
'Tan, Reginald B. H.'

_publ_section_title
;
 Solvates of the antifungal drug griseofulvin: structural, thermochemical
 and conformational analysis.
;
_journal_issue 'Pt 1'
_journal_name_full 'Acta crystallographica Section B, Structural science, crystal engineering and materials'
_journal_page_first 54
_journal_page_last 62
_journal_paper_doi 10.1107/S2052520613026711
_journal_volume 70
_journal_year 2014
_chemical_formula_sum 'C19 H22 Cl N O8'
_chemical_formula_weight 427.83
_space_group_IT_number 5
_space_group_name_Hall 'C 2y'
_space_group_name_H-M_alt 'C 1 2 1'
_symmetry_cell_setting monoclinic
_symmetry_space_group_name_Hall 'C 2y'
_symmetry_space_group_name_H-M 'C 1 2 1'
_atom_sites_solution_hydrogens geom
_atom_sites_solution_primary direct
_atom_sites_solution_secondary difmap
_audit_creation_method SHELXL-97
_cell_angle_alpha 90.00
_cell_angle_beta 117.57(3)
_cell_angle_gamma 90.00
_cell_formula_units_Z 4
_cell_length_a 21.931(4)
_cell_length_b 8.6541(17)
_cell_length_c 11.797(2)
_cell_measurement_reflns_used 2981
_cell_measurement_temperature 110(2)
_cell_measurement_theta_max 30.9807
_cell_measurement_theta_min 2.0952
_cell_volume 1984.7(8)
_computing_cell_refinement 'CrystalClear (Rigaku Inc., 2007)'
_computing_data_collection 'CrystalClear (Rigaku Inc., 2007)'
_computing_data_reduction 'CrystalClear (Rigaku Inc., 2007)'
_computing_structure_refinement 'SHELXL-97 (Sheldrick, 1997)'
_computing_structure_solution 'SHELXS-97 (Sheldrick, 1990)'
_diffrn_ambient_temperature 110(2)
_diffrn_measured_fraction_theta_full 0.995
_diffrn_measured_fraction_theta_max 0.995
_diffrn_measurement_device_type 'Rigaku Saturn 70 CCD area detector'
_diffrn_measurement_method '\w scans'
_diffrn_radiation_monochromator graphite
_diffrn_radiation_source 'fine-focus sealed tube'
_diffrn_radiation_type MoK\a
_diffrn_radiation_wavelength 0.71073
_diffrn_reflns_av_R_equivalents 0.0161
_diffrn_reflns_av_sigmaI/netI 0.0270
_diffrn_reflns_limit_h_max 26
_diffrn_reflns_limit_h_min -29
_diffrn_reflns_limit_k_max 11
_diffrn_reflns_limit_k_min -11
_diffrn_reflns_limit_l_max 15
_diffrn_reflns_limit_l_min -15
_diffrn_reflns_number 7580
_diffrn_reflns_theta_full 28.28
_diffrn_reflns_theta_max 28.28
_diffrn_reflns_theta_min 1.95
_exptl_absorpt_coefficient_mu 0.240
_exptl_absorpt_correction_T_max 0.9104
_exptl_absorpt_correction_T_min 0.9104
_exptl_absorpt_correction_type multi-scan
_exptl_absorpt_process_details 'R. H. Blessing, Acta Cryst. 1995 A51, 33-38'
_exptl_crystal_colour colorless
_exptl_crystal_density_diffrn 1.432
_exptl_crystal_density_method 'not measured'
_exptl_crystal_description block
_exptl_crystal_F_000 896
_exptl_crystal_size_max 0.44
_exptl_crystal_size_mid 0.44
_exptl_crystal_size_min 0.44
_refine_diff_density_max 0.427
_refine_diff_density_min -0.332
_refine_ls_abs_structure_details 'Flack H D (1983), Acta Cryst. A39, 876-881'
_refine_ls_abs_structure_Flack 0.03(6)
_refine_ls_extinction_coef 0.0027(6)
_refine_ls_extinction_expression Fc^*^=kFc[1+0.001xFc^2^\l^3^/sin(2\q)]^-1/4^
_refine_ls_extinction_method SHELXL
_refine_ls_goodness_of_fit_ref 1.087
_refine_ls_hydrogen_treatment constr
_refine_ls_matrix_type full
_refine_ls_number_parameters 222
_refine_ls_number_reflns 4634
_refine_ls_number_restraints 1
_refine_ls_restrained_S_all 1.087
_refine_ls_R_factor_all 0.0439
_refine_ls_R_factor_gt 0.0428
_refine_ls_shift/su_max 0.000
_refine_ls_shift/su_mean 0.000
_refine_ls_structure_factor_coef Fsqd
_refine_ls_weighting_details 'calc w=1/[\s^2^(Fo^2^)+(0.0696P)^2^+1.1066P] where P=(Fo^2^+2Fc^2^)/3'
_refine_ls_weighting_scheme calc
_refine_ls_wR_factor_gt 0.1182
_refine_ls_wR_factor_ref 0.1191
_reflns_number_gt 4497
_reflns_number_total 4634
_reflns_threshold_expression >2sigma(I)
_cod_data_source_file zb5031sup1.cif
_cod_data_source_block GF-NE1-1
_cod_original_sg_symbol_H-M C2
_cod_database_code 2311632

loop_
_symmetry_equiv_pos_as_xyz
'x, y, z'
'-x, y, -z'
'x+1/2, y+1/2, z'
'-x+1/2, y+1/2, -z'

loop_
_atom_site_type_symbol
_atom_site_label
_atom_site_fract_x
_atom_site_fract_y
_atom_site_fract_z
_atom_site_U_iso_or_equiv
_atom_site_adp_type
_atom_site_calc_flag
_atom_site_refinement_flags
_atom_site_occupancy
_atom_site_symmetry_multiplicity
Cl Cl1 0.82785(2) -0.35650(6) 0.90574(4) 0.02756(12) Uani d . 1 1
O O8 0.85329(8) 0.32212(18) 0.77080(14) 0.0278(3) Uani d . 1 1
O O7 0.83918(8) -0.08887(17) 0.75312(13) 0.0246(3) Uani d . 1 1
O O6 0.72964(8) 0.05097(19) 0.57020(14) 0.0301(3) Uani d . 1 1
C C10 0.83478(10) 0.0471(2) 1.08388(18) 0.0229(4) Uani d . 1 1
H H10 0.8336 0.0799 1.1597 0.027 Uiso calc R 1 1
O O9 0.82446(8) -0.22128(17) 1.12859(14) 0.0282(3) Uani d . 1 1
C C9 0.84110(9) 0.1554(2) 1.00308(17) 0.0220(4) Uani d . 1 1
C C11 0.83018(10) -0.1099(2) 1.05369(18) 0.0218(4) Uani d . 1 1
C C13 0.83719(10) -0.0521(2) 0.86316(18) 0.0211(4) Uani d . 1 1
O O10 0.84719(8) 0.31013(16) 1.02326(13) 0.0241(3) Uani d . 1 1
C C7 0.84864(10) 0.1843(2) 0.78915(18) 0.0223(4) Uani d . 1 1
C C12 0.83167(10) -0.1632(2) 0.94278(19) 0.0221(4) Uani d . 1 1
C C4 0.84967(10) 0.0541(2) 0.69879(18) 0.0231(4) Uani d . 1 1
C C3 0.78913(11) 0.0771(2) 0.56805(19) 0.0253(4) Uani d . 1 1
C C5 0.91826(11) 0.0387(3) 0.69502(19) 0.0283(4) Uani d . 1 1
H H5 0.9181 -0.0642 0.6564 0.034 Uiso calc R 1 1
C C17 0.85378(12) 0.3655(3) 1.14331(18) 0.0280(4) Uani d . 1 1
H H17A 0.8928 0.3143 1.2136 0.042 Uiso calc R 1 1
H H17B 0.8115 0.3426 1.1490 0.042 Uiso calc R 1 1
H H17C 0.8615 0.4775 1.1491 0.042 Uiso calc R 1 1
C C8 0.84141(10) 0.1051(2) 0.89023(18) 0.0236(4) Uani d . 1 1
C C16 0.81688(13) -0.1753(3) 1.2390(2) 0.0334(5) Uani d . 1 1
H H16A 0.7766 -0.1081 1.2120 0.050 Uiso calc R 1 1
H H16B 0.8581 -0.1194 1.2989 0.050 Uiso calc R 1 1
H H16C 0.8108 -0.2674 1.2811 0.050 Uiso calc R 1 1
O O5 0.87189(12) 0.1927(3) 0.38399(19) 0.0582(6) Uani d . 1 1
C C2 0.79711(12) 0.1264(3) 0.46686(19) 0.0343(5) Uani d . 1 1
H H2 0.7575 0.1390 0.3865 0.041 Uiso calc R 1 1
C C14 0.98022(12) 0.0409(3) 0.8294(2) 0.0393(5) Uani d . 1 1
H H14A 0.9882 0.1467 0.8628 0.059 Uiso calc R 1 1
H H14B 1.0212 0.0035 0.8247 0.059 Uiso calc R 1 1
H H14C 0.9708 -0.0263 0.8863 0.059 Uiso calc R 1 1
C C6 0.92521(12) 0.1607(3) 0.6091(2) 0.0333(5) Uani d . 1 1
H H6A 0.9293 0.2637 0.6484 0.040 Uiso calc R 1 1
H H6B 0.9678 0.1413 0.6020 0.040 Uiso calc R 1 1
C C15 0.66728(11) 0.0811(3) 0.4539(2) 0.0353(5) Uani d . 1 1
H H15A 0.6623 0.0042 0.3892 0.053 Uiso calc R 1 1
H H15B 0.6695 0.1847 0.4225 0.053 Uiso calc R 1 1
H H15C 0.6277 0.0748 0.4711 0.053 Uiso calc R 1 1
C C1 0.86483(14) 0.1610(3) 0.4775(2) 0.0381(5) Uani d . 1 1

loop_
_atom_site_aniso_label
_atom_site_aniso_U_11
_atom_site_aniso_U_22
_atom_site_aniso_U_33
_atom_site_aniso_U_12
_atom_site_aniso_U_13
_atom_site_aniso_U_23
Cl1 0.0323(2) 0.0170(2) 0.0308(2) -0.00179(18) 0.01245(18) 0.00069(18)
O8 0.0418(8) 0.0195(7) 0.0268(7) -0.0075(6) 0.0199(6) -0.0023(6)
O7 0.0324(7) 0.0207(7) 0.0221(6) -0.0001(5) 0.0138(6) -0.0002(5)
O6 0.0297(7) 0.0312(8) 0.0266(7) -0.0021(6) 0.0107(6) -0.0034(6)
C10 0.0257(8) 0.0244(10) 0.0192(8) 0.0008(7) 0.0109(7) 0.0017(7)
O9 0.0374(8) 0.0206(7) 0.0292(7) -0.0014(6) 0.0175(6) 0.0053(6)
C9 0.0254(8) 0.0175(9) 0.0236(8) 0.0001(7) 0.0117(6) -0.0022(8)
C11 0.0207(8) 0.0216(10) 0.0221(8) -0.0005(7) 0.0089(7) 0.0050(7)
C13 0.0236(8) 0.0192(9) 0.0200(8) 0.0007(7) 0.0096(7) 0.0022(7)
O10 0.0410(8) 0.0145(7) 0.0215(6) -0.0009(5) 0.0186(6) -0.0004(5)
C7 0.0290(9) 0.0197(9) 0.0212(8) -0.0032(7) 0.0141(7) -0.0004(6)
C12 0.0248(8) 0.0157(9) 0.0267(8) 0.0000(7) 0.0128(7) 0.0023(7)
C4 0.0298(9) 0.0194(9) 0.0208(8) 0.0005(7) 0.0124(7) 0.0007(7)
C3 0.0308(9) 0.0201(9) 0.0242(9) -0.0005(7) 0.0120(7) -0.0020(7)
C5 0.0299(9) 0.0321(11) 0.0246(9) -0.0055(8) 0.0141(8) -0.0070(8)
C17 0.0410(11) 0.0256(10) 0.0207(8) -0.0020(8) 0.0171(8) -0.0010(7)
C8 0.0279(8) 0.0212(10) 0.0231(8) -0.0005(7) 0.0131(7) 0.0004(6)
C16 0.0463(12) 0.0290(12) 0.0272(10) -0.0067(9) 0.0189(9) 0.0029(8)
O5 0.0671(13) 0.0784(18) 0.0367(9) -0.0186(11) 0.0304(10) 0.0053(10)
C2 0.0391(10) 0.0374(13) 0.0223(8) -0.0015(10) 0.0108(8) 0.0017(9)
C14 0.0300(10) 0.0539(16) 0.0311(11) 0.0008(10) 0.0117(9) -0.0075(11)
C6 0.0396(11) 0.0347(13) 0.0320(10) -0.0102(10) 0.0219(9) -0.0072(9)
C15 0.0291(10) 0.0380(12) 0.0322(10) 0.0007(9) 0.0085(8) -0.0050(9)
C1 0.0508(12) 0.0383(14) 0.0308(10) -0.0102(11) 0.0236(10) -0.0009(10)

loop_
_atom_type_symbol
_atom_type_description
_atom_type_scat_dispersion_real
_atom_type_scat_dispersion_imag
_atom_type_scat_source
C C 0.0033 0.0016 'International Tables Vol C Tables 4.2.6.8 and 6.1.1.4'
H H 0.0000 0.0000 'International Tables Vol C Tables 4.2.6.8 and 6.1.1.4'
O O 0.0106 0.0060 'International Tables Vol C Tables 4.2.6.8 and 6.1.1.4'
Cl Cl 0.1484 0.1585 'International Tables Vol C Tables 4.2.6.8 and 6.1.1.4'

loop_
_geom_angle_atom_site_label_1
_geom_angle_atom_site_label_2
_geom_angle_atom_site_label_3
_geom_angle
C13 O7 C4 107.60(15)
C3 O6 C15 117.10(18)
C9 C10 C11 119.99(17)
C9 C10 H10 120.0
C11 C10 H10 120.0
C11 O9 C16 118.55(17)
O10 C9 C10 125.37(17)
O10 C9 C8 115.43(17)
C10 C9 C8 119.20(19)
O9 C11 C10 122.99(18)
O9 C11 C12 115.13(18)
C10 C11 C12 121.88(17)
O7 C13 C12 122.41(18)
O7 C13 C8 114.92(16)
C12 C13 C8 122.68(18)
C9 O10 C17 117.33(15)
O8 C7 C8 131.05(18)
O8 C7 C4 123.67(17)
C8 C7 C4 105.28(16)
C13 C12 C11 116.76(18)
C13 C12 Cl1 120.73(15)
C11 C12 Cl1 122.51(15)
O7 C4 C3 108.48(16)
O7 C4 C5 107.19(16)
C3 C4 C5 113.12(16)
O7 C4 C7 104.90(14)
C3 C4 C7 108.59(16)
C5 C4 C7 114.10(16)
O6 C3 C2 126.60(19)
O6 C3 C4 111.27(17)
C2 C3 C4 122.03(19)
C6 C5 C4 111.24(18)
C6 C5 C14 111.46(19)
C4 C5 C14 112.34(17)
C6 C5 H5 107.2
C4 C5 H5 107.2
C14 C5 H5 107.2
O10 C17 H17A 109.5
O10 C17 H17B 109.5
H17A C17 H17B 109.5
O10 C17 H17C 109.5
H17A C17 H17C 109.5
H17B C17 H17C 109.5
C13 C8 C9 119.48(18)
C13 C8 C7 107.16(17)
C9 C8 C7 133.30(19)
O9 C16 H16A 109.5
O9 C16 H16B 109.5
H16A C16 H16B 109.5
O9 C16 H16C 109.5
H16A C16 H16C 109.5
H16B C16 H16C 109.5
C3 C2 C1 121.98(19)
C3 C2 H2 119.0
C1 C2 H2 119.0
C5 C14 H14A 109.5
C5 C14 H14B 109.5
H14A C14 H14B 109.5
C5 C14 H14C 109.5
H14A C14 H14C 109.5
H14B C14 H14C 109.5
C1 C6 C5 112.19(18)
C1 C6 H6A 109.2
C5 C6 H6A 109.2
C1 C6 H6B 109.2
C5 C6 H6B 109.2
H6A C6 H6B 107.9
O6 C15 H15A 109.5
O6 C15 H15B 109.5
H15A C15 H15B 109.5
O6 C15 H15C 109.5
H15A C15 H15C 109.5
H15B C15 H15C 109.5
O5 C1 C2 121.3(2)
O5 C1 C6 121.1(2)
C2 C1 C6 117.56(18)

loop_
_geom_bond_atom_site_label_1
_geom_bond_atom_site_label_2
_geom_bond_distance
Cl1 C12 1.721(2)
O8 C7 1.225(2)
O7 C13 1.357(2)
O7 C4 1.460(2)
O6 C3 1.336(3)
O6 C15 1.443(3)
C10 C9 1.389(3)
C10 C11 1.397(3)
C10 H10 0.9500
O9 C11 1.352(2)
O9 C16 1.443(3)
C9 O10 1.356(2)
C9 C8 1.404(2)
C11 C12 1.402(3)
C13 C12 1.389(3)
C13 C8 1.390(3)
O10 C17 1.438(2)
C7 C8 1.446(3)
C7 C4 1.558(3)
C4 C3 1.512(3)
C4 C5 1.531(3)
C3 C2 1.353(3)
C5 C6 1.519(3)
C5 C14 1.538(3)
C5 H5 1.0000
C17 H17A 0.9800
C17 H17B 0.9800
C17 H17C 0.9800
C16 H16A 0.9800
C16 H16B 0.9800
C16 H16C 0.9800
O5 C1 1.214(3)
C2 C1 1.462(3)
C2 H2 0.9500
C14 H14A 0.9800
C14 H14B 0.9800
C14 H14C 0.9800
C6 C1 1.503(3)
C6 H6A 0.9900
C6 H6B 0.9900
C15 H15A 0.9800
C15 H15B 0.9800
C15 H15C 0.9800
